data_1504574
loop_
_publ_author_name
'Troisi, Francesco'
'Citro, Lucia'
'Gaeta, Carmine'
'Gavuzzo, Enrico'
'Neri, Placido'

_publ_section_title
;
 Oxyfunctionalization of calixarene quinone rings
;
_journal_coden_ASTM ORLEF7
_journal_issue 7
_journal_name_full 'Organic Letters'
_journal_page_first 1393
_journal_page_last 1396
_journal_paper_doi 10.1021/ol800090u
_journal_volume 10
_journal_year 2008
_chemical_formula_moiety 'C42 H54 O10'
_chemical_formula_sum 'C42 H54 O10'
_chemical_formula_weight 718.85
_space_group_IT_number 15
_symmetry_cell_setting monoclinic
_symmetry_Int_Tables_number 15
_symmetry_space_group_name_Hall '-C 2yc'
_symmetry_space_group_name_H-M 'C 1 2/c 1'
_atom_sites_solution_hydrogens geom
_atom_sites_solution_primary direct
_atom_sites_solution_secondary difmap
_audit_creation_date 2008-02-28
_audit_creation_method 'SHELXL-97  and SIR2008'
_cell_angle_alpha 90.00
_cell_angle_beta 125.30(3)
_cell_angle_gamma 90.00
_cell_formula_units_Z 4
_cell_length_a 20.45(1)
_cell_length_b 12.501(3)
_cell_length_c 19.027(8)
_cell_measurement_radiation CuK\a
_cell_measurement_reflns_used 25
_cell_measurement_temperature 293
_cell_measurement_theta_max 40.00
_cell_measurement_theta_min 30.00
_cell_measurement_wavelength 1.54178
_cell_volume 3970(3)
_computing_molecular_graphics ' SIR97(Cascarano al.,Acta Cryst.,1996,A52,C-79)'
_computing_publication_material ' SIR97(Cascarano al.,Acta Cryst.,1996,A52,C-79)'
_computing_structure_refinement
; SIR97(Cascarano al.,Acta Cryst.,1996,A52,C-79)
  SHELXL-97 (Sheldrick, 1997)
;
_computing_structure_solution ' SIR97(Cascarano al.,Acta Cryst.,1996,A52,C-79)'
_diffrn_ambient_temperature 293
_diffrn_measured_fraction_theta_full 1.000
_diffrn_measured_fraction_theta_max 1.000
_diffrn_measurement_device 'four-circle diffractometer'
_diffrn_measurement_method 'profile data from \q/2\q scans'
_diffrn_radiation_monochromator graphite
_diffrn_radiation_source 'X-ray tube'
_diffrn_radiation_type CuK\a
_diffrn_radiation_wavelength 1.54178
_diffrn_reflns_av_R_equivalents 0.067
_diffrn_reflns_av_unetI/netI 0.08
_diffrn_reflns_limit_h_max 23
_diffrn_reflns_limit_h_min 0
_diffrn_reflns_limit_k_max 14
_diffrn_reflns_limit_k_min 0
_diffrn_reflns_limit_l_max 17
_diffrn_reflns_limit_l_min -21
_diffrn_reflns_number 3477
_diffrn_reflns_theta_full 62.10
_diffrn_reflns_theta_max 62.10
_diffrn_reflns_theta_min 4.35
_diffrn_standards_decay_% 0
_diffrn_standards_interval_count 147
_diffrn_standards_number 3
_exptl_absorpt_coefficient_mu 0.690
_exptl_absorpt_correction_T_max 1.0000
_exptl_absorpt_correction_T_min 0.9009
_exptl_absorpt_correction_type psi-scan
_exptl_crystal_density_diffrn 1.203
_exptl_crystal_density_method 'not measured'
_exptl_crystal_F_000 1544
_exptl_crystal_size_max 0.29
_exptl_crystal_size_mid 0.20
_exptl_crystal_size_min 0.15
_refine_diff_density_max 0.360
_refine_diff_density_min -0.242
_refine_diff_density_rms 0.045
_refine_ls_extinction_coef 0.0044(3)
_refine_ls_extinction_expression Fc^*^=kFc[1+0.001xFc^2^\l^3^/sin(2\q)]^-1/4^
_refine_ls_extinction_method SHELXL
_refine_ls_goodness_of_fit_ref 1.110
_refine_ls_hydrogen_treatment constr
_refine_ls_matrix_type full
_refine_ls_number_parameters 250
_refine_ls_number_reflns 3131
_refine_ls_number_restraints 3
_refine_ls_restrained_S_all 1.124
_refine_ls_R_factor_all 0.0733
_refine_ls_R_factor_gt 0.0618
_refine_ls_shift/su_max 0.005
_refine_ls_shift/su_mean 0.001
_refine_ls_structure_factor_coef Fsqd
_refine_ls_weighting_details 'calc w=1/[\s^2^(Fo^2^)+(0.0826P)^2^+3.6780P] where P=(Fo^2^+2Fc^2^)/3'
_refine_ls_weighting_scheme calc
_refine_ls_wR_factor_gt 0.1776
_refine_ls_wR_factor_ref 0.1860
_reflns_d_resolution_high 0.873
_reflns_d_resolution_low 10.166
_reflns_limit_h_max 22
_reflns_limit_h_min 0
_reflns_limit_k_max 14
_reflns_limit_k_min 0
_reflns_limit_l_max 17
_reflns_limit_l_min -21
_reflns_number_gt 2592
_reflns_number_total 3131
_reflns_threshold_expression >2sigma(I)
_cod_data_source_file ol800090u-file004.cif
_cod_data_source_block global
_cod_depositor_comments
;
 Changing the _atom_type_symbol data item values to match the
 _atom_site_type_symbol data item values.

 Antanas Vaitkus,
 2017-01-11

The following automatic conversions were performed:

'_symmetry_cell_setting' value 'Monoclinic' changed to 'monoclinic'
according to /home/saulius/struct/CIF-dictionaries/cif_core.dic
dictionary named 'cif_core.dic' version 2.4.1 from 2010-06-29.

Automatic conversion script
Id: cif_fix_values 1715 2011-07-08 13:25:40Z adriana 

 Updated bibliographic information.

 Antanas Vaitkus,
 2019-09-20
;
_cod_original_sg_symbol_H-M 'C 2/c'
_cod_database_code 1504574

loop_
_symmetry_equiv_pos_site_id
_symmetry_equiv_pos_as_xyz
1 +x,+y,+z
2 -x,+y,1/2-z
3 -x,-y,-z
4 +x,-y,1/2+z
5 1/2+x,1/2+y,+z
6 1/2-x,1/2+y,1/2-z
7 1/2-x,1/2-y,-z
8 1/2+x,1/2-y,1/2+z

loop_
_atom_site_label
_atom_site_type_symbol
_atom_site_fract_x
_atom_site_fract_y
_atom_site_fract_z
_atom_site_U_iso_or_equiv
_atom_site_adp_type
_atom_site_occupancy
_atom_site_symmetry_multiplicity
_atom_site_calc_flag
_atom_site_refinement_flags
_atom_site_disorder_assembly
_atom_site_disorder_group
O1 O 0.77201(17) 0.1566(2) 0.41956(17) 0.1030(9) Uani 1 1 d . . .
H10 H 0.8083 0.1798 0.4668 0.155 Uiso 1 1 calc R . .
O2 O 0.68639(12) -0.0511(2) 0.48044(14) 0.0918(8) Uani 1 1 d . . .
O3 O 0.85794(10) 0.13282(14) 0.59603(12) 0.0627(5) Uani 1 1 d . . .
O4 O 0.82767(12) -0.11942(16) 0.49815(13) 0.0727(6) Uani 1 1 d . . .
O5 O 0.88173(11) -0.10010(14) 0.75422(12) 0.0636(5) Uani 1 1 d . . .
C1 C 0.75317(19) 0.0506(3) 0.42889(18) 0.0808(9) Uani 1 1 d . . .
H1 H 0.7075 0.0266 0.3723 0.097 Uiso 1 1 calc R . .
C2 C 0.72830(16) 0.0448(3) 0.49125(18) 0.0733(8) Uani 1 1 d . . .
H2 H 0.6914 0.1043 0.4771 0.088 Uiso 1 1 calc R . .
C3 C 0.79876(14) 0.0582(2) 0.58483(16) 0.0553(6) Uani 1 1 d . . .
C4 C 0.87691(14) 0.0192(2) 0.60987(16) 0.0525(6) Uani 1 1 d . . .
H4 H 0.9139 -0.0033 0.6700 0.063 Uiso 1 1 calc R . .
C5 C 0.88628(15) -0.0358(2) 0.54685(16) 0.0542(6) Uani 1 1 d . . .
C6 C 0.82263(18) -0.0214(2) 0.45559(17) 0.0693(8) Uani 1 1 d . . .
H6 H 0.8387 -0.0253 0.4161 0.083 Uiso 1 1 calc R . .
C7 C 0.97048(16) -0.0684(2) 0.58013(17) 0.0587(7) Uani 1 1 d . . .
H7A H 0.9719 -0.0892 0.5319 0.070 Uiso 1 1 calc R . .
H7B H 0.9856 -0.1301 0.6174 0.070 Uiso 1 1 calc R . .
C8 C 0.77720(15) 0.0668(2) 0.64808(17) 0.0626(7) Uani 1 1 d . . .
H8A H 0.7502 0.0016 0.6456 0.075 Uiso 1 1 calc R . .
H8B H 0.7398 0.1255 0.6308 0.075 Uiso 1 1 calc R . .
C9 C 0.84834(14) 0.0850(2) 0.74011(16) 0.0547(6) Uani 1 1 d . . .
C10 C 0.89887(15) 0.0015(2) 0.79009(16) 0.0536(6) Uani 1 1 d . . .
C11 C 1.03068(15) 0.02037(19) 0.62958(16) 0.0520(6) Uani 1 1 d . . .
C12 C 1.01377(15) 0.1240(2) 0.59823(16) 0.0551(6) Uani 1 1 d . . .
H12 H 0.9673 0.1365 0.5437 0.066 Uiso 1 1 calc R . .
C13 C 1.06332(15) 0.2102(2) 0.64476(16) 0.0562(6) Uani 1 1 d . . .
C14 C 0.86829(15) 0.1878(2) 0.77382(17) 0.0588(7) Uani 1 1 d . . .
H14 H 0.8345 0.2439 0.7406 0.071 Uiso 1 1 calc R . .
C15 C 0.8473(2) -0.1722(3) 0.7830(2) 0.0830(10) Uani 1 1 d . . .
H15A H 0.7973 -0.1437 0.7699 0.100 Uiso 1 1 calc R . .
H15B H 0.8837 -0.1832 0.8446 0.100 Uiso 1 1 calc R . .
C16 C 0.8326(3) -0.2775(3) 0.7349(4) 0.1331(18) Uani 1 1 d . . .
H16A H 0.8097 -0.3287 0.7532 0.160 Uiso 1 1 calc R . .
H16B H 0.7938 -0.2652 0.6737 0.160 Uiso 1 1 calc R . .
C17 C 0.9046(5) -0.3231(4) 0.7490(5) 0.176(3) Uani 1 1 d . . .
H17A H 0.8913 -0.3878 0.7162 0.264 Uiso 1 1 calc R . .
H17B H 0.9425 -0.3388 0.8091 0.264 Uiso 1 1 calc R . .
H17C H 0.9278 -0.2729 0.7310 0.264 Uiso 1 1 calc R . .
C18 C 1.04191(18) 0.3245(2) 0.6114(2) 0.0734(8) Uani 1 1 d D . .
C19 C 1.0075(5) 0.3763(5) 0.6592(5) 0.127(3) Uani 0.722(8) 1 d PD A 1
H19A H 0.9617 0.3364 0.6462 0.190 Uiso 0.722(8) 1 calc PR A 1
H19B H 0.9921 0.4489 0.6404 0.190 Uiso 0.722(8) 1 calc PR A 1
H19C H 1.0479 0.3751 0.7202 0.190 Uiso 0.722(8) 1 calc PR A 1
C20 C 1.1107(3) 0.3907(5) 0.6353(6) 0.144(4) Uani 0.722(8) 1 d PD A 1
H20A H 1.1536 0.3780 0.6945 0.216 Uiso 0.722(8) 1 calc PR A 1
H20B H 1.0957 0.4648 0.6277 0.216 Uiso 0.722(8) 1 calc PR A 1
H20C H 1.1281 0.3730 0.5994 0.216 Uiso 0.722(8) 1 calc PR A 1
C21 C 0.9696(4) 0.3313(4) 0.5188(4) 0.117(3) Uani 0.722(8) 1 d PD A 1
H21A H 0.9292 0.2825 0.5097 0.176 Uiso 0.722(8) 1 calc PR A 1
H21B H 0.9850 0.3130 0.4813 0.176 Uiso 0.722(8) 1 calc PR A 1
H21C H 0.9488 0.4029 0.5066 0.176 Uiso 0.722(8) 1 calc PR A 1
C19' C 0.9592(9) 0.3578(16) 0.5688(13) 0.119(6) Uiso 0.278(8) 1 d PD A 2
H19D H 0.9535 0.4308 0.5504 0.179 Uiso 0.278(8) 1 calc PR A 2
H19E H 0.9443 0.3517 0.6081 0.179 Uiso 0.278(8) 1 calc PR A 2
H19F H 0.9251 0.3129 0.5196 0.179 Uiso 0.278(8) 1 calc PR A 2
C20' C 1.0875(11) 0.4067(13) 0.6769(10) 0.115(6) Uiso 0.278(8) 1 d PD A 2
H20D H 1.0705 0.4762 0.6508 0.172 Uiso 0.278(8) 1 calc PR A 2
H20E H 1.1436 0.3978 0.7020 0.172 Uiso 0.278(8) 1 calc PR A 2
H20F H 1.0784 0.4002 0.7209 0.172 Uiso 0.278(8) 1 calc PR A 2
C21' C 1.0723(10) 0.3338(13) 0.5483(10) 0.102(5) Uiso 0.278(8) 1 d PD A 2
H21D H 1.0623 0.4048 0.5250 0.153 Uiso 0.278(8) 1 calc PR A 2
H21E H 1.0437 0.2831 0.5021 0.153 Uiso 0.278(8) 1 calc PR A 2
H21F H 1.1287 0.3189 0.5809 0.153 Uiso 0.278(8) 1 calc PR A 2

loop_
_atom_site_aniso_label
_atom_site_aniso_U_11
_atom_site_aniso_U_22
_atom_site_aniso_U_33
_atom_site_aniso_U_23
_atom_site_aniso_U_13
_atom_site_aniso_U_12
O1 0.105(2) 0.108(2) 0.0948(18) 0.0438(15) 0.0570(16) 0.0265(15)
O2 0.0632(13) 0.1149(19) 0.0790(14) -0.0271(13) 0.0304(11) -0.0336(12)
O3 0.0604(11) 0.0533(10) 0.0755(12) -0.0044(9) 0.0400(10) -0.0029(8)
O4 0.0707(12) 0.0675(12) 0.0712(12) -0.0207(10) 0.0360(10) -0.0163(9)
O5 0.0736(12) 0.0538(11) 0.0710(12) -0.0092(8) 0.0462(10) -0.0106(9)
C1 0.0636(17) 0.108(3) 0.0479(15) 0.0025(16) 0.0191(14) 0.0030(17)
C2 0.0518(15) 0.090(2) 0.0589(16) -0.0011(15) 0.0209(14) 0.0027(14)
C3 0.0472(13) 0.0535(14) 0.0578(14) -0.0021(11) 0.0261(12) -0.0020(10)
C4 0.0493(13) 0.0527(13) 0.0498(13) -0.0002(11) 0.0254(11) -0.0010(10)
C5 0.0582(14) 0.0490(13) 0.0530(14) -0.0039(11) 0.0307(12) -0.0057(11)
C6 0.0715(18) 0.0799(19) 0.0505(15) -0.0079(14) 0.0318(14) -0.0078(15)
C7 0.0666(16) 0.0551(14) 0.0613(15) -0.0050(12) 0.0408(13) 0.0007(12)
C8 0.0487(13) 0.0710(17) 0.0653(16) -0.0077(13) 0.0313(13) -0.0012(12)
C9 0.0488(13) 0.0625(15) 0.0583(14) -0.0037(12) 0.0341(12) 0.0002(11)
C10 0.0582(14) 0.0535(14) 0.0582(14) -0.0058(11) 0.0389(13) -0.0054(11)
C11 0.0577(14) 0.0533(14) 0.0563(14) -0.0012(11) 0.0395(12) 0.0004(11)
C12 0.0570(14) 0.0600(15) 0.0514(14) 0.0021(11) 0.0331(12) 0.0013(12)
C13 0.0582(14) 0.0539(14) 0.0595(15) 0.0051(12) 0.0358(13) -0.0003(11)
C14 0.0548(14) 0.0582(15) 0.0639(16) -0.0004(13) 0.0345(13) 0.0065(12)
C15 0.083(2) 0.072(2) 0.102(2) -0.0051(17) 0.058(2) -0.0229(16)
C16 0.139(4) 0.075(3) 0.207(5) -0.017(3) 0.112(4) -0.032(3)
C17 0.211(7) 0.078(3) 0.252(8) -0.036(4) 0.141(6) -0.015(4)
C18 0.0714(18) 0.0558(16) 0.0726(18) 0.0065(14) 0.0299(15) -0.0019(14)
C19 0.135(6) 0.081(4) 0.154(6) 0.010(4) 0.078(5) 0.027(4)
C20 0.088(4) 0.098(4) 0.214(9) 0.080(5) 0.068(5) -0.004(3)
C21 0.131(5) 0.061(3) 0.082(4) 0.025(3) 0.018(3) 0.011(3)

loop_
_atom_type_symbol
_atom_type_number_in_cell
_atom_type_description
_atom_type_scat_dispersion_real
_atom_type_scat_dispersion_imag
_atom_type_scat_source
H 208 hydrogen 0.0000 0.0000 ' Int. Tab. C, 4.2.6.8, 6.1.1.4'
C 168 carbon 0.0181 0.0091 ' Int. Tab. C, 4.2.6.8, 6.1.1.4'
O 40 oxygen 0.0492 0.0322 ' Int. Tab. C, 4.2.6.8, 6.1.1.4'

loop_
_geom_angle_atom_site_label_1
_geom_angle_atom_site_label_2
_geom_angle_atom_site_label_3
_geom_angle
_geom_angle_site_symmetry_1
_geom_angle_site_symmetry_3
C3 O3 C4 60.60(15) . .
C6 O4 C5 60.67(17) . .
C10 O5 C15 115.4(2) . .
O1 C1 C6 109.3(3) . .
O1 C1 C2 112.0(3) . .
C6 C1 C2 112.4(3) . .
O2 C2 C3 110.3(2) . .
O2 C2 C1 111.6(3) . .
C3 C2 C1 112.7(2) . .
O3 C3 C4 60.12(15) . .
O3 C3 C8 116.3(2) . .
C4 C3 C8 122.2(2) . .
O3 C3 C2 113.0(2) . .
C4 C3 C2 117.6(2) . .
C8 C3 C2 115.3(2) . .
O3 C4 C3 59.28(15) . .
O3 C4 C5 116.8(2) . .
C3 C4 C5 121.1(2) . .
O4 C5 C6 59.30(17) . .
O4 C5 C4 113.9(2) . .
C6 C5 C4 117.4(2) . .
O4 C5 C7 113.3(2) . .
C6 C5 C7 123.4(2) . .
C4 C5 C7 115.7(2) . .
O4 C6 C5 60.03(17) . .
O4 C6 C1 116.5(3) . .
C5 C6 C1 119.7(3) . .
C5 C7 C11 112.6(2) . .
C3 C8 C9 113.9(2) . .
C10 C9 C14 118.4(2) . .
C10 C9 C8 121.2(2) . .
C14 C9 C8 120.2(2) . .
C11 C10 C9 121.1(2) 2_756 .
C11 C10 O5 120.3(2) 2_756 .
C9 C10 O5 118.3(2) . .
C12 C11 C10 118.4(2) . 2_756
C12 C11 C7 120.5(2) . .
C10 C11 C7 121.0(2) 2_756 .
C11 C12 C13 122.8(2) . .
C14 C13 C12 116.5(2) 2_756 .
C14 C13 C18 121.1(2) 2_756 .
C12 C13 C18 122.3(2) . .
C9 C14 C13 122.7(2) . 2_756
O5 C15 C16 106.5(3) . .
C17 C16 C15 113.6(4) . .
C19' C18 C20 127.8(8) . .
C19' C18 C20' 103.8(12) . .
C20 C18 C20' 46.4(8) . .
C19' C18 C21 45.1(8) . .
C20 C18 C21 116.5(5) . .
C20' C18 C21 131.7(8) . .
C19' C18 C13 117.7(8) . .
C20 C18 C13 114.2(3) . .
C20' C18 C13 114.7(8) . .
C21 C18 C13 113.0(3) . .
C19' C18 C19 55.9(9) . .
C20 C18 C19 105.0(5) . .
C20' C18 C19 59.8(8) . .
C21 C18 C19 100.8(5) . .
C13 C18 C19 105.2(3) . .
C19' C18 C21' 112.4(10) . .
C20 C18 C21' 58.9(7) . .
C20' C18 C21' 104.4(10) . .
C21 C18 C21' 70.9(6) . .
C13 C18 C21' 103.4(6) . .
C19 C18 C21' 151.1(6) . .

loop_
_geom_bond_atom_site_label_1
_geom_bond_atom_site_label_2
_geom_bond_distance
_geom_bond_site_symmetry_2
O1 C1 1.419(4) .
O2 C2 1.419(4) .
O3 C3 1.443(3) .
O3 C4 1.455(3) .
O4 C6 1.439(4) .
O4 C5 1.450(3) .
O5 C10 1.388(3) .
O5 C15 1.431(4) .
C1 C6 1.500(5) .
C1 C2 1.539(5) .
C2 C3 1.520(4) .
C3 C4 1.462(4) .
C3 C8 1.506(4) .
C4 C5 1.488(4) .
C5 C6 1.459(4) .
C5 C7 1.507(4) .
C7 C11 1.514(4) .
C8 C9 1.513(4) .
C9 C10 1.387(4) .
C9 C14 1.388(4) .
C10 C11 1.386(4) 2_756
C11 C12 1.383(4) .
C11 C10 1.386(4) 2_756
C12 C13 1.392(4) .
C13 C14 1.389(4) 2_756
C13 C18 1.521(4) .
C14 C13 1.389(4) 2_756
C15 C16 1.530(6) .
C16 C17 1.452(8) .
C18 C19' 1.451(14) .
C18 C20 1.461(6) .
C18 C20' 1.461(14) .
C18 C21 1.513(6) .
C18 C19 1.574(7) .
C18 C21' 1.646(12) .
